data_7225565
loop_
_publ_author_name
'Wu, Yunlong'
'Yang, Guo-Ping'
'Liu, Jiao'
'Yan, Yangtian'
'Luan, Xinjun'
'Zhang, Wen-Yan'
'Wang, Yao-Yu'

_publ_section_title
;
 Crystal structures from 1D to 3D: triggered by the different coordination
 morphologies of ligands in different reaction systems
;
_journal_issue 31
_journal_name_full CrystEngComm
_journal_page_first 5901
_journal_paper_doi 10.1039/C6CE00731G
_journal_volume 18
_journal_year 2016
_chemical_formula_sum 'C11 H11 O7 Zn'
_chemical_formula_weight 320.57
_space_group_crystal_system triclinic
_space_group_IT_number 2
_space_group_name_Hall '-P 1'
_space_group_name_H-M_alt 'P -1'
_symmetry_space_group_name_Hall '-P 1'
_symmetry_space_group_name_H-M 'P -1'
_atom_sites_solution_hydrogens geom
_audit_creation_method SHELXL-2014/7
_audit_update_record
;
2016-06-16 deposited with the CCDC.
2016-06-16 downloaded from the CCDC.
;
_cell_angle_alpha 94.500(2)
_cell_angle_beta 96.361(3)
_cell_angle_gamma 98.937(2)
_cell_formula_units_Z 2
_cell_length_a 6.7184(11)
_cell_length_b 9.4772(14)
_cell_length_c 9.9727(15)
_cell_measurement_reflns_used 973
_cell_measurement_temperature 296(2)
_cell_measurement_theta_max 24.21
_cell_measurement_theta_min 2.86
_cell_volume 620.44(17)
_computing_structure_refinement 'SHELXL-2014/7 (Sheldrick, 2014)'
_diffrn_ambient_temperature 296(2)
_diffrn_measured_fraction_theta_full 0.974
_diffrn_measured_fraction_theta_max 0.974
_diffrn_measurement_device_type 'Bruker APEX-II CCD'
_diffrn_measurement_method '\f and \w scans'
_diffrn_radiation_type MoK\a
_diffrn_radiation_wavelength 0.71073
_diffrn_reflns_av_R_equivalents 0.0249
_diffrn_reflns_av_unetI/netI 0.0543
_diffrn_reflns_Laue_measured_fraction_full 0.974
_diffrn_reflns_Laue_measured_fraction_max 0.974
_diffrn_reflns_limit_h_max 7
_diffrn_reflns_limit_h_min -5
_diffrn_reflns_limit_k_max 11
_diffrn_reflns_limit_k_min -11
_diffrn_reflns_limit_l_max 11
_diffrn_reflns_limit_l_min -10
_diffrn_reflns_number 3054
_diffrn_reflns_point_group_measured_fraction_full 0.974
_diffrn_reflns_point_group_measured_fraction_max 0.974
_diffrn_reflns_theta_full 24.994
_diffrn_reflns_theta_max 24.994
_diffrn_reflns_theta_min 2.065
_exptl_absorpt_coefficient_mu 2.004
_exptl_absorpt_correction_type multi-scan
_exptl_absorpt_process_details sadabs
_exptl_crystal_colour colorless
_exptl_crystal_density_diffrn 1.684
_exptl_crystal_description block
_exptl_crystal_F_000 326
_exptl_crystal_size_max 0.200
_exptl_crystal_size_mid 0.100
_exptl_crystal_size_min 0.080
_exptl_transmission_factor_max 0.852
_exptl_transmission_factor_min 0.786
_refine_diff_density_max 1.400
_refine_diff_density_min -2.475
_refine_diff_density_rms 0.424
_refine_ls_extinction_method none
_refine_ls_goodness_of_fit_ref 1.036
_refine_ls_hydrogen_treatment constr
_refine_ls_matrix_type full
_refine_ls_number_parameters 172
_refine_ls_number_reflns 2110
_refine_ls_number_restraints 24
_refine_ls_restrained_S_all 1.039
_refine_ls_R_factor_all 0.1004
_refine_ls_R_factor_gt 0.0688
_refine_ls_shift/su_max 0.000
_refine_ls_shift/su_mean 0.000
_refine_ls_structure_factor_coef Fsqd
_refine_ls_weighting_details 'w=1/[\s^2^(Fo^2^)+(0.2650P)^2^+0.0120P] where P=(Fo^2^+2Fc^2^)/3'
_refine_ls_weighting_scheme calc
_refine_ls_wR_factor_gt 0.2055
_refine_ls_wR_factor_ref 0.3005
_reflns_Friedel_coverage 0.000
_reflns_number_gt 1753
_reflns_number_total 2110
_reflns_threshold_expression 'I > 2\s(I)'
_cod_data_source_file c6ce00731g2.cif
_cod_data_source_block 1
_cod_depositor_comments 'Adding full bibliography for 7225565--7225571.cif.'
_cod_database_code 7225565
_shelx_shelxl_version_number 2014/7
_shelx_space_group_comment
;
The symmetry employed for this shelxl refinement is uniquely defined
by the following loop, which should always be used as a source of
symmetry information in preference to the above space-group names.
They are only intended as comments.
;
_shelx_estimated_absorpt_t_min 0.690
_shelx_estimated_absorpt_t_max 0.856

loop_
_space_group_symop_operation_xyz
'x, y, z'
'-x, -y, -z'

loop_
_atom_site_label
_atom_site_type_symbol
_atom_site_fract_x
_atom_site_fract_y
_atom_site_fract_z
_atom_site_U_iso_or_equiv
_atom_site_adp_type
_atom_site_occupancy
_atom_site_site_symmetry_order
_atom_site_calc_flag
_atom_site_refinement_flags_posn
_atom_site_refinement_flags_adp
Zn1 Zn 1.22880(12) 0.66728(9) 0.33476(8) 0.0206(5) Uani 1 1 d . .
O1 O 1.0109(9) 0.6291(7) 0.1816(6) 0.0305(15) Uani 1 1 d . .
O2 O 0.8209(10) 0.5120(7) 0.3170(6) 0.0304(14) Uani 1 1 d . U
O3 O 0.2607(10) -0.0397(7) 0.3110(8) 0.0394(18) Uani 1 1 d . .
O4 O 0.4666(8) -0.1993(5) 0.2860(6) 0.0224(13) Uani 1 1 d . .
O5 O 1.3571(15) 0.4846(9) 0.3375(10) 0.064(3) Uani 1 1 d . .
O6 O 1.1604(13) 0.7257(8) 0.5174(7) 0.0478(19) Uani 1 1 d . .
O7 O 0.2615(11) 0.2180(8) 0.4717(8) 0.0461(19) Uani 1 1 d . .
C1 C 0.8466(12) 0.5559(8) 0.2061(8) 0.0183(16) Uani 1 1 d . .
C2 C 0.6782(11) 0.5206(8) 0.0912(8) 0.0157(15) Uani 1 1 d . .
C3 C 0.6098(11) 0.6347(7) 0.0324(7) 0.0151(15) Uani 1 1 d . .
H3 H 0.6845 0.7262 0.0555 0.018 Uiso 1 1 calc R U
C4 C 0.5663(11) 0.3813(8) 0.0599(7) 0.0144(15) Uani 1 1 d . U
C5 C 0.6387(11) 0.2529(8) 0.1097(7) 0.0134(15) Uani 1 1 d . U
C6 C 0.8350(11) 0.2261(8) 0.0997(8) 0.0171(16) Uani 1 1 d . .
H6A H 0.9263 0.2921 0.0633 0.021 Uiso 1 1 calc R U
C7 C 0.8958(13) 0.1030(9) 0.1432(8) 0.0244(18) Uani 1 1 d . .
H7 H 1.0254 0.0846 0.1324 0.029 Uiso 1 1 calc R U
C8 C 0.7629(11) 0.0058(8) 0.2033(8) 0.0194(16) Uani 1 1 d . .
H8 H 0.8060 -0.0750 0.2361 0.023 Uiso 1 1 calc R U
C9 C 0.5695(11) 0.0296(8) 0.2139(8) 0.0168(16) Uani 1 1 d . U
C10 C 0.5068(11) 0.1533(8) 0.1685(7) 0.0143(15) Uani 1 1 d . .
H10 H 0.3758 0.1698 0.1775 0.017 Uiso 1 1 calc R U
C11 C 0.4228(12) -0.0765(8) 0.2746(8) 0.0190(16) Uani 1 1 d . .

loop_
_atom_site_aniso_label
_atom_site_aniso_U_11
_atom_site_aniso_U_22
_atom_site_aniso_U_33
_atom_site_aniso_U_23
_atom_site_aniso_U_13
_atom_site_aniso_U_12
Zn1 0.0192(7) 0.0196(7) 0.0199(7) 0.0047(4) -0.0034(4) -0.0034(4)
O1 0.017(3) 0.049(4) 0.019(3) 0.008(3) -0.005(2) -0.011(3)
O2 0.035(3) 0.032(3) 0.018(2) 0.007(2) -0.008(2) -0.006(2)
O3 0.023(3) 0.035(4) 0.070(5) 0.023(3) 0.026(3) 0.011(3)
O4 0.017(3) 0.014(3) 0.034(3) 0.009(2) 0.000(2) -0.004(2)
O5 0.087(7) 0.040(5) 0.079(6) 0.022(4) 0.028(5) 0.028(4)
O6 0.059(5) 0.046(4) 0.037(4) 0.008(3) 0.002(4) 0.006(4)
O7 0.046(4) 0.053(5) 0.042(4) 0.008(3) 0.000(3) 0.018(4)
C1 0.024(4) 0.011(4) 0.019(4) 0.005(3) -0.001(3) 0.001(3)
C2 0.012(4) 0.018(4) 0.019(4) 0.007(3) 0.008(3) 0.000(3)
C3 0.018(4) 0.009(3) 0.014(4) 0.002(3) -0.003(3) -0.004(3)
C4 0.015(2) 0.014(2) 0.013(2) 0.0017(17) -0.0010(17) 0.0005(17)
C5 0.014(2) 0.012(2) 0.014(2) 0.0004(16) 0.0007(17) 0.0008(16)
C6 0.012(4) 0.017(4) 0.024(4) 0.005(3) 0.007(3) -0.001(3)
C7 0.024(4) 0.022(4) 0.028(4) 0.006(3) 0.003(3) 0.005(3)
C8 0.017(4) 0.012(4) 0.029(4) 0.004(3) 0.002(3) 0.000(3)
C9 0.017(2) 0.014(2) 0.019(2) 0.0027(17) 0.0002(17) 0.0015(17)
C10 0.014(4) 0.013(4) 0.015(3) 0.008(3) 0.000(3) -0.002(3)
C11 0.019(4) 0.016(4) 0.018(4) 0.004(3) -0.005(3) -0.005(3)

loop_
_atom_type_symbol
_atom_type_description
_atom_type_scat_dispersion_real
_atom_type_scat_dispersion_imag
_atom_type_scat_source
C C 0.0033 0.0016 'International Tables Vol C Tables 4.2.6.8 and 6.1.1.4'
H H 0.0000 0.0000 'International Tables Vol C Tables 4.2.6.8 and 6.1.1.4'
O O 0.0106 0.0060 'International Tables Vol C Tables 4.2.6.8 and 6.1.1.4'
Zn Zn 0.2839 1.4301 'International Tables Vol C Tables 4.2.6.8 and 6.1.1.4'

loop_
_geom_angle_atom_site_label_1
_geom_angle_atom_site_label_2
_geom_angle_atom_site_label_3
_geom_angle
_geom_angle_site_symmetry_1
_geom_angle_site_symmetry_3
O1 Zn1 O6 118.7(3) . .
O1 Zn1 O4 110.0(2) . 1_665
O6 Zn1 O4 111.7(3) . 1_665
O1 Zn1 O5 105.5(4) . .
O6 Zn1 O5 110.5(3) . .
O4 Zn1 O5 98.3(3) 1_665 .
C1 O1 Zn1 115.0(5) . .
C11 O4 Zn1 110.6(5) . 1_445
O2 C1 O1 123.7(7) . .
O2 C1 C2 119.4(7) . .
O1 C1 C2 116.9(6) . .
C3 C2 C4 119.7(7) . .
C3 C2 C1 117.2(7) . .
C4 C2 C1 122.0(6) . .
C2 C3 C4 123.0(7) . 2_665
C2 C3 H3 118.5 . .
C4 C3 H3 118.5 2_665 .
C3 C4 C2 117.3(7) 2_665 .
C3 C4 C5 119.8(6) 2_665 .
C2 C4 C5 122.6(7) . .
C6 C5 C10 118.1(7) . .
C6 C5 C4 122.4(7) . .
C10 C5 C4 119.5(6) . .
C7 C6 C5 120.9(7) . .
C7 C6 H6A 119.5 . .
C5 C6 H6A 119.5 . .
C6 C7 C8 120.1(7) . .
C6 C7 H7 119.9 . .
C8 C7 H7 119.9 . .
C9 C8 C7 120.0(7) . .
C9 C8 H8 120.0 . .
C7 C8 H8 120.0 . .
C8 C9 C10 119.9(7) . .
C8 C9 C11 120.5(7) . .
C10 C9 C11 119.5(6) . .
C9 C10 C5 120.9(7) . .
C9 C10 H10 119.6 . .
C5 C10 H10 119.6 . .
O4 C11 O3 122.8(7) . .
O4 C11 C9 117.5(7) . .
O3 C11 C9 119.7(7) . .

loop_
_geom_bond_atom_site_label_1
_geom_bond_atom_site_label_2
_geom_bond_distance
_geom_bond_site_symmetry_2
Zn1 O1 1.964(6) .
Zn1 O6 1.985(7) .
Zn1 O4 2.007(5) 1_665
Zn1 O5 2.051(8) .
O1 C1 1.268(10) .
O2 C1 1.233(9) .
O3 C11 1.275(10) .
O4 C11 1.254(9) .
O4 Zn1 2.007(5) 1_445
C1 C2 1.497(11) .
C2 C3 1.385(10) .
C2 C4 1.407(10) .
C3 C4 1.397(10) 2_665
C3 H3 0.9300 .
C4 C3 1.397(10) 2_665
C4 C5 1.480(10) .
C5 C6 1.394(10) .
C5 C10 1.401(10) .
C6 C7 1.380(11) .
C6 H6A 0.9300 .
C7 C8 1.398(11) .
C7 H7 0.9300 .
C8 C9 1.367(11) .
C8 H8 0.9300 .
C9 C10 1.397(10) .
C9 C11 1.506(10) .
C10 H10 0.9300 .

loop_
_geom_torsion_atom_site_label_1
_geom_torsion_atom_site_label_2
_geom_torsion_atom_site_label_3
_geom_torsion_atom_site_label_4
_geom_torsion
_geom_torsion_site_symmetry_1
_geom_torsion_site_symmetry_4
Zn1 O1 C1 O2 0.8(11) . .
Zn1 O1 C1 C2 -178.3(5) . .
O2 C1 C2 C3 122.1(8) . .
O1 C1 C2 C3 -58.7(10) . .
O2 C1 C2 C4 -45.8(11) . .
O1 C1 C2 C4 133.3(8) . .
C4 C2 C3 C4 -1.1(12) . 2_665
C1 C2 C3 C4 -169.4(7) . 2_665
C3 C2 C4 C3 1.0(11) . 2_665
C1 C2 C4 C3 168.7(7) . 2_665
C3 C2 C4 C5 174.7(6) . .
C1 C2 C4 C5 -17.6(11) . .
C3 C4 C5 C6 125.3(8) 2_665 .
C2 C4 C5 C6 -48.2(10) . .
C3 C4 C5 C10 -54.3(10) 2_665 .
C2 C4 C5 C10 132.1(7) . .
C10 C5 C6 C7 1.8(11) . .
C4 C5 C6 C7 -177.9(7) . .
C5 C6 C7 C8 -2.7(12) . .
C6 C7 C8 C9 2.8(12) . .
C7 C8 C9 C10 -2.0(12) . .
C7 C8 C9 C11 178.1(7) . .
C8 C9 C10 C5 1.2(11) . .
C11 C9 C10 C5 -179.0(7) . .
C6 C5 C10 C9 -1.0(10) . .
C4 C5 C10 C9 178.7(7) . .
Zn1 O4 C11 O3 10.3(10) 1_445 .
Zn1 O4 C11 C9 -169.1(5) 1_445 .
C8 C9 C11 O4 -15.8(11) . .
C10 C9 C11 O4 164.4(7) . .
C8 C9 C11 O3 164.7(8) . .
C10 C9 C11 O3 -15.1(11) . .
